data_2215878
loop_
_publ_author_name
'Al-Noaimi, Mousa'
'El-khateeb, Mohammad'
'G\"orls, Helmar'

_publ_section_title
;<i>trans</i>-(2,2'-Bipyridine)dichlorido[1-(4-methylphenylimino)-1-(phenylhydrazono)propan-2-one]ruthenium(II)
 dichloromethane solvate
;
_journal_coeditor_code DN2238
_journal_issue 11
_journal_name_full 'Acta Crystallographica Section E'
_journal_page_first m2713
_journal_page_last m2713
_journal_paper_doi 10.1107/S1600536807049112
_journal_volume 63
_journal_year 2007
_chemical_formula_iupac '[Ru Cl2 (C10 H8 N2) (C16 H15 N3 O)], C H2 Cl2'
_chemical_formula_moiety 'C26 H23 Cl2 N5 O Ru, C H2 Cl2'
_chemical_formula_sum 'C27 H25 Cl4 N5 O Ru'
_chemical_formula_weight 678.39
_chemical_name_systematic
;
trans-(2,2'-Bipyridine)dichlorido[1-(4-methylphenylimino)-1-
(phenylhydrazono)propan-2-one]ruthenium(II) dichloromethane solvate
;
_space_group_IT_number 2
_symmetry_cell_setting triclinic
_symmetry_space_group_name_Hall '-P 1'
_symmetry_space_group_name_H-M 'P -1'
_atom_sites_solution_hydrogens geom
_atom_sites_solution_primary direct
_atom_sites_solution_secondary difmap
_cell_angle_alpha 106.387(3)
_cell_angle_beta 104.123(4)
_cell_angle_gamma 99.231(5)
_cell_formula_units_Z 2
_cell_length_a 8.9994(4)
_cell_length_b 11.3852(9)
_cell_length_c 15.0563(12)
_cell_measurement_reflns_used 9663
_cell_measurement_temperature 183(2)
_cell_measurement_theta_max 27.55
_cell_measurement_theta_min 2.69
_cell_volume 1391.01(18)
_computing_cell_refinement 'DENZO (Otwinowski & Minor 1997)'
_computing_data_collection 'COLLECT (Nonius, 1998)'
_computing_data_reduction 'DENZO (Otwinowski & Minor 1997)'
_computing_molecular_graphics 'SHELXTL/PC (Siemens, 1990)'
_computing_publication_material 'SHELXL97 (Sheldrick, 1997)'
_computing_structure_refinement 'SHELXL97 (Sheldrick, 1997)'
_computing_structure_solution 'SHELXS97 (Sheldrick, 1997)'
_diffrn_ambient_temperature 183(2)
_diffrn_measured_fraction_theta_full 0.981
_diffrn_measured_fraction_theta_max 0.981
_diffrn_measurement_device_type 'Nonius KappaCCD'
_diffrn_measurement_method '\f and \w'
_diffrn_radiation_monochromator graphite
_diffrn_radiation_source 'fine-focus sealed tube'
_diffrn_radiation_type MoK\a
_diffrn_radiation_wavelength 0.71073
_diffrn_reflns_av_R_equivalents 0.0533
_diffrn_reflns_av_sigmaI/netI 0.1244
_diffrn_reflns_limit_h_max 11
_diffrn_reflns_limit_h_min -10
_diffrn_reflns_limit_k_max 13
_diffrn_reflns_limit_k_min -14
_diffrn_reflns_limit_l_max 19
_diffrn_reflns_limit_l_min -15
_diffrn_reflns_number 9663
_diffrn_reflns_theta_full 27.55
_diffrn_reflns_theta_max 27.55
_diffrn_reflns_theta_min 2.69
_exptl_absorpt_coefficient_mu 0.979
_exptl_absorpt_correction_type none
_exptl_crystal_colour red--brown
_exptl_crystal_density_diffrn 1.620
_exptl_crystal_density_method 'not measured'
_exptl_crystal_description prism
_exptl_crystal_F_000 684
_exptl_crystal_size_max 0.04
_exptl_crystal_size_mid 0.04
_exptl_crystal_size_min 0.04
_refine_diff_density_max 0.998
_refine_diff_density_min -0.779
_refine_ls_extinction_method none
_refine_ls_goodness_of_fit_ref 1.004
_refine_ls_hydrogen_treatment constr
_refine_ls_matrix_type full
_refine_ls_number_parameters 359
_refine_ls_number_reflns 6311
_refine_ls_number_restraints 0
_refine_ls_restrained_S_all 1.004
_refine_ls_R_factor_all 0.1269
_refine_ls_R_factor_gt 0.0596
_refine_ls_shift/su_max 0.000
_refine_ls_shift/su_mean 0.000
_refine_ls_structure_factor_coef Fsqd
_refine_ls_weighting_details 'calc w=1/[\s^2^(Fo^2^)+(0.0565P)^2^+0.6048P] where P=(Fo^2^+2Fc^2^)/3'
_refine_ls_weighting_scheme calc
_refine_ls_wR_factor_gt 0.1152
_refine_ls_wR_factor_ref 0.1424
_reflns_number_gt 3840
_reflns_number_total 6311
_reflns_threshold_expression I>2\s(I)
_cod_data_source_file dn2238.cif
_cod_data_source_block I
_cod_original_cell_volume 1391.01(17)
_cod_database_code 2215878
_cod_database_fobs_code 2215878

loop_
_symmetry_equiv_pos_as_xyz
'x, y, z'
'-x, -y, -z'

loop_
_atom_site_type_symbol
_atom_site_label
_atom_site_fract_x
_atom_site_fract_y
_atom_site_fract_z
_atom_site_U_iso_or_equiv
_atom_site_adp_type
_atom_site_calc_flag
_atom_site_refinement_flags
_atom_site_occupancy
_atom_site_disorder_assembly
_atom_site_disorder_group
Ru Ru1 0.09028(5) 0.45222(4) 0.24154(3) 0.02556(15) Uani d . 1 . .
Cl Cl1 0.28449(13) 0.59316(13) 0.38662(10) 0.0307(3) Uani d . 1 . .
Cl Cl2 -0.12615(14) 0.31457(14) 0.10849(10) 0.0373(3) Uani d . 1 . .
O O1 0.3430(5) 0.7905(4) 0.1562(3) 0.0488(11) Uani d . 1 . .
N N1 0.1385(4) 0.5860(4) 0.1838(3) 0.0265(10) Uani d . 1 . .
N N2 0.2432(4) 0.3980(4) 0.1750(3) 0.0239(9) Uani d . 1 . .
N N3 0.3159(4) 0.4750(4) 0.1385(3) 0.0240(9) Uani d . 1 . .
N N4 -0.0968(4) 0.4968(4) 0.2988(3) 0.0258(10) Uani d . 1 . .
N N5 0.0763(5) 0.3358(4) 0.3277(3) 0.0275(10) Uani d . 1 . .
C C1 0.2587(6) 0.5804(5) 0.1489(4) 0.0280(12) Uani d . 1 . .
C C2 0.3486(6) 0.6820(5) 0.1223(4) 0.0307(12) Uani d . 1 . .
C C3 0.4458(6) 0.6447(6) 0.0579(5) 0.0419(15) Uani d . 1 . .
H H3A 0.4870 0.7168 0.0400 0.063 Uiso calc R 1 . .
H H3B 0.3807 0.5749 -0.0010 0.063 Uiso calc R 1 . .
H H3C 0.5342 0.6175 0.0920 0.063 Uiso calc R 1 . .
C C4 0.0646(6) 0.6901(5) 0.1861(4) 0.0284(12) Uani d . 1 . .
C C5 -0.0400(6) 0.6902(6) 0.1015(4) 0.0352(13) Uani d . 1 . .
H H5A -0.0567 0.6259 0.0414 0.042 Uiso calc R 1 . .
C C6 -0.1193(6) 0.7840(6) 0.1057(4) 0.0359(14) Uani d . 1 . .
H H6A -0.1914 0.7829 0.0476 0.043 Uiso calc R 1 . .
C C7 -0.0984(6) 0.8796(5) 0.1909(5) 0.0366(14) Uani d . 1 . .
C C8 0.0069(6) 0.8776(5) 0.2750(5) 0.0380(14) Uani d . 1 . .
H H8A 0.0241 0.9426 0.3349 0.046 Uiso calc R 1 . .
C C9 0.0867(6) 0.7839(5) 0.2735(4) 0.0340(13) Uani d . 1 . .
H H9A 0.1564 0.7834 0.3319 0.041 Uiso calc R 1 . .
C C10 -0.1859(7) 0.9824(6) 0.1920(5) 0.0506(17) Uani d . 1 . .
H H10A -0.1765 1.0150 0.1394 0.076 Uiso calc R 1 . .
H H10B -0.1402 1.0511 0.2545 0.076 Uiso calc R 1 . .
H H10C -0.2977 0.9478 0.1827 0.076 Uiso calc R 1 . .
C C11 0.2867(6) 0.2792(5) 0.1525(4) 0.0283(12) Uani d . 1 . .
C C12 0.1745(6) 0.1680(5) 0.1340(4) 0.0368(14) Uani d . 1 . .
H H12A 0.0729 0.1715 0.1407 0.044 Uiso calc R 1 . .
C C13 0.2120(7) 0.0530(6) 0.1060(5) 0.0424(15) Uani d . 1 . .
H H13A 0.1354 -0.0228 0.0923 0.051 Uiso calc R 1 . .
C C14 0.3628(7) 0.0476(6) 0.0976(4) 0.0398(14) Uani d . 1 . .
H H14A 0.3885 -0.0317 0.0786 0.048 Uiso calc R 1 . .
C C15 0.4728(6) 0.1568(5) 0.1168(5) 0.0385(14) Uani d . 1 . .
H H15A 0.5754 0.1529 0.1121 0.046 Uiso calc R 1 . .
C C16 0.4365(6) 0.2730(5) 0.1430(4) 0.0313(13) Uani d . 1 . .
H H16A 0.5129 0.3480 0.1546 0.038 Uiso calc R 1 . .
C C17 -0.1920(6) 0.5704(5) 0.2732(4) 0.0313(13) Uani d . 1 . .
H H17A -0.1689 0.6150 0.2317 0.038 Uiso calc R 1 . .
C C18 -0.3216(6) 0.5827(6) 0.3056(4) 0.0369(14) Uani d . 1 . .
H H18A -0.3852 0.6361 0.2873 0.044 Uiso calc R 1 . .
C C19 -0.3579(6) 0.5172(6) 0.3645(4) 0.0398(15) Uani d . 1 . .
H H19A -0.4460 0.5253 0.3878 0.048 Uiso calc R 1 . .
C C20 -0.2646(6) 0.4394(6) 0.3892(4) 0.0340(13) Uani d . 1 . .
H H20A -0.2884 0.3926 0.4293 0.041 Uiso calc R 1 . .
C C21 -0.1353(5) 0.4301(5) 0.3549(4) 0.0261(12) Uani d . 1 . .
C C22 -0.0323(5) 0.3476(5) 0.3770(4) 0.0261(12) Uani d . 1 . .
C C23 -0.0384(6) 0.2906(5) 0.4462(4) 0.0318(13) Uani d . 1 . .
H H23A -0.1160 0.2995 0.4789 0.038 Uiso calc R 1 . .
C C24 0.0683(6) 0.2207(6) 0.4677(4) 0.0377(14) Uani d . 1 . .
H H24A 0.0633 0.1785 0.5135 0.045 Uiso calc R 1 . .
C C25 0.1826(6) 0.2134(6) 0.4211(4) 0.0395(14) Uani d . 1 . .
H H25A 0.2595 0.1678 0.4359 0.047 Uiso calc R 1 . .
C C26 0.1849(6) 0.2717(5) 0.3536(4) 0.0355(13) Uani d . 1 . .
H H26A 0.2660 0.2673 0.3234 0.043 Uiso calc R 1 . .
Cl Cl2M 0.4359(3) 0.8672(3) 0.5625(3) 0.0807(15) Uani d P 0.721(6) A 1
Cl Cl1M 0.3443(5) 1.0975(4) 0.6269(3) 0.0966(14) Uani d P 0.721(6) A 1
Cl Cl2A 0.4700(8) 0.8732(8) 0.6501(8) 0.070(3) Uani d P 0.279(6) A 2
Cl Cl1A 0.2880(11) 1.0169(11) 0.5604(9) 0.097(3) Uiso d P 0.279(6) A 2
C C1M 0.4867(9) 1.0152(8) 0.6452(8) 0.101(4) Uani d . 1 . .
H H1MA 0.5864 1.0628 0.6420 0.122 Uiso calc PR 0.721(6) A 1
H H1MB 0.5066 1.0092 0.7112 0.122 Uiso calc PR 0.721(6) A 1
H H1MC 0.5742 1.0375 0.6192 0.122 Uiso calc PR 0.279(6) A 2
H H1MD 0.5090 1.0771 0.7109 0.122 Uiso calc PR 0.279(6) A 2

loop_
_atom_site_aniso_label
_atom_site_aniso_U_11
_atom_site_aniso_U_22
_atom_site_aniso_U_33
_atom_site_aniso_U_12
_atom_site_aniso_U_13
_atom_site_aniso_U_23
Ru1 0.0246(2) 0.0314(3) 0.0262(3) 0.00902(17) 0.01277(17) 0.0126(2)
Cl1 0.0263(6) 0.0389(8) 0.0283(7) 0.0104(5) 0.0091(5) 0.0116(6)
Cl2 0.0298(7) 0.0436(9) 0.0334(8) 0.0051(6) 0.0089(6) 0.0080(7)
O1 0.063(3) 0.034(3) 0.061(3) 0.009(2) 0.039(2) 0.018(2)
N1 0.026(2) 0.028(3) 0.026(3) 0.0085(18) 0.0083(18) 0.008(2)
N2 0.028(2) 0.021(2) 0.025(2) 0.0030(17) 0.0121(18) 0.009(2)
N3 0.031(2) 0.022(2) 0.025(2) 0.0068(18) 0.0133(18) 0.012(2)
N4 0.026(2) 0.029(3) 0.023(2) 0.0045(18) 0.0095(18) 0.009(2)
N5 0.030(2) 0.029(3) 0.028(3) 0.0102(19) 0.0126(19) 0.009(2)
C1 0.032(3) 0.027(3) 0.027(3) 0.008(2) 0.011(2) 0.010(3)
C2 0.032(3) 0.034(4) 0.031(3) 0.008(2) 0.012(2) 0.015(3)
C3 0.041(3) 0.046(4) 0.055(4) 0.015(3) 0.030(3) 0.027(3)
C4 0.029(3) 0.033(3) 0.034(3) 0.009(2) 0.014(2) 0.022(3)
C5 0.037(3) 0.039(4) 0.035(3) 0.011(3) 0.013(3) 0.019(3)
C6 0.035(3) 0.046(4) 0.038(4) 0.015(3) 0.013(3) 0.027(3)
C7 0.037(3) 0.032(3) 0.051(4) 0.014(2) 0.023(3) 0.019(3)
C8 0.039(3) 0.026(3) 0.042(4) 0.007(2) 0.014(3) 0.000(3)
C9 0.032(3) 0.035(3) 0.035(3) 0.010(2) 0.010(2) 0.013(3)
C10 0.048(4) 0.050(4) 0.067(5) 0.022(3) 0.022(3) 0.030(4)
C11 0.038(3) 0.030(3) 0.025(3) 0.013(2) 0.019(2) 0.011(2)
C12 0.038(3) 0.034(3) 0.047(4) 0.008(3) 0.026(3) 0.016(3)
C13 0.047(3) 0.033(4) 0.052(4) 0.005(3) 0.025(3) 0.014(3)
C14 0.053(4) 0.031(3) 0.046(4) 0.017(3) 0.027(3) 0.015(3)
C15 0.038(3) 0.037(4) 0.055(4) 0.020(3) 0.026(3) 0.023(3)
C16 0.031(3) 0.034(3) 0.035(3) 0.008(2) 0.013(2) 0.019(3)
C17 0.033(3) 0.037(3) 0.032(3) 0.014(2) 0.016(2) 0.016(3)
C18 0.028(3) 0.043(4) 0.043(4) 0.017(2) 0.014(3) 0.012(3)
C19 0.030(3) 0.055(4) 0.039(4) 0.018(3) 0.018(3) 0.010(3)
C20 0.030(3) 0.046(4) 0.030(3) 0.010(2) 0.013(2) 0.016(3)
C21 0.020(2) 0.032(3) 0.024(3) 0.004(2) 0.008(2) 0.006(2)
C22 0.026(3) 0.031(3) 0.025(3) 0.005(2) 0.010(2) 0.013(2)
C23 0.030(3) 0.037(3) 0.029(3) 0.005(2) 0.013(2) 0.009(3)
C24 0.048(3) 0.039(4) 0.032(3) 0.011(3) 0.016(3) 0.018(3)
C25 0.042(3) 0.049(4) 0.039(4) 0.022(3) 0.016(3) 0.023(3)
C26 0.034(3) 0.042(4) 0.037(4) 0.015(3) 0.018(3) 0.016(3)
Cl2M 0.0550(16) 0.0580(19) 0.108(4) 0.0028(12) 0.0373(18) -0.0087(18)
Cl1M 0.154(3) 0.082(3) 0.083(3) 0.072(2) 0.041(2) 0.044(2)
Cl2A 0.067(4) 0.071(5) 0.092(8) 0.033(4) 0.024(4) 0.049(5)
C1M 0.051(5) 0.085(7) 0.129(9) 0.012(4) 0.023(5) -0.015(6)

loop_
_atom_type_symbol
_atom_type_description
_atom_type_scat_dispersion_real
_atom_type_scat_dispersion_imag
_atom_type_scat_source
C C 0.0033 0.0016 'International Tables Vol C Tables 4.2.6.8 and 6.1.1.4'
H H 0.0000 0.0000 'International Tables Vol C Tables 4.2.6.8 and 6.1.1.4'
N N 0.0061 0.0033 'International Tables Vol C Tables 4.2.6.8 and 6.1.1.4'
O O 0.0106 0.0060 'International Tables Vol C Tables 4.2.6.8 and 6.1.1.4'
Cl Cl 0.1484 0.1585 'International Tables Vol C Tables 4.2.6.8 and 6.1.1.4'
Ru Ru -1.2594 0.8363 'International Tables Vol C Tables 4.2.6.8 and 6.1.1.4'

loop_
_geom_angle_atom_site_label_1
_geom_angle_atom_site_label_2
_geom_angle_atom_site_label_3
_geom_angle
N2 Ru1 N1 76.58(16)
N2 Ru1 N5 103.79(16)
N1 Ru1 N5 168.40(16)
N2 Ru1 N4 173.36(16)
N1 Ru1 N4 103.93(16)
N5 Ru1 N4 77.09(15)
N2 Ru1 Cl2 91.84(12)
N1 Ru1 Cl2 97.65(13)
N5 Ru1 Cl2 93.93(12)
N4 Ru1 Cl2 81.52(11)
N2 Ru1 Cl1 95.22(12)
N1 Ru1 Cl1 85.68(13)
N5 Ru1 Cl1 82.74(12)
N4 Ru1 Cl1 91.42(11)
Cl2 Ru1 Cl1 172.74(5)
C1 N1 C4 119.8(4)
C1 N1 Ru1 113.9(3)
C4 N1 Ru1 126.0(3)
N3 N2 C11 110.7(4)
N3 N2 Ru1 119.3(3)
C11 N2 Ru1 129.9(3)
N2 N3 C1 110.3(4)
C21 N4 C17 118.0(4)
C21 N4 Ru1 115.3(3)
C17 N4 Ru1 126.1(3)
C22 N5 C26 117.1(4)
C22 N5 Ru1 116.1(3)
C26 N5 Ru1 125.3(3)
N1 C1 N3 118.5(5)
N1 C1 C2 127.0(5)
N3 C1 C2 114.5(4)
O1 C2 C3 122.6(5)
O1 C2 C1 119.5(5)
C3 C2 C1 117.9(5)
C2 C3 H3A 109.5
C2 C3 H3B 109.5
H3A C3 H3B 109.5
C2 C3 H3C 109.5
H3A C3 H3C 109.5
H3B C3 H3C 109.5
C9 C4 C5 119.7(5)
C9 C4 N1 120.5(5)
C5 C4 N1 119.6(5)
C6 C5 C4 119.3(6)
C6 C5 H5A 120.4
C4 C5 H5A 120.4
C5 C6 C7 122.6(5)
C5 C6 H6A 118.7
C7 C6 H6A 118.7
C6 C7 C8 117.2(5)
C6 C7 C10 120.9(6)
C8 C7 C10 121.9(6)
C9 C8 C7 121.6(6)
C9 C8 H8A 119.2
C7 C8 H8A 119.2
C8 C9 C4 119.6(5)
C8 C9 H9A 120.2
C4 C9 H9A 120.2
C7 C10 H10A 109.5
C7 C10 H10B 109.5
H10A C10 H10B 109.5
C7 C10 H10C 109.5
H10A C10 H10C 109.5
H10B C10 H10C 109.5
C12 C11 C16 119.7(5)
C12 C11 N2 119.4(4)
C16 C11 N2 120.8(5)
C13 C12 C11 119.7(5)
C13 C12 H12A 120.2
C11 C12 H12A 120.2
C12 C13 C14 120.3(5)
C12 C13 H13A 119.9
C14 C13 H13A 119.9
C15 C14 C13 119.8(5)
C15 C14 H14A 120.1
C13 C14 H14A 120.1
C14 C15 C16 120.9(5)
C14 C15 H15A 119.6
C16 C15 H15A 119.6
C15 C16 C11 119.7(5)
C15 C16 H16A 120.2
C11 C16 H16A 120.2
N4 C17 C18 122.2(5)
N4 C17 H17A 118.9
C18 C17 H17A 118.9
C19 C18 C17 119.5(5)
C19 C18 H18A 120.2
C17 C18 H18A 120.2
C18 C19 C20 119.0(5)
C18 C19 H19A 120.5
C20 C19 H19A 120.5
C19 C20 C21 119.4(5)
C19 C20 H20A 120.3
C21 C20 H20A 120.3
N4 C21 C20 121.8(5)
N4 C21 C22 115.8(4)
C20 C21 C22 122.4(5)
N5 C22 C23 121.9(4)
N5 C22 C21 115.2(4)
C23 C22 C21 122.8(4)
C22 C23 C24 119.8(5)
C22 C23 H23A 120.1
C24 C23 H23A 120.1
C25 C24 C23 118.4(5)
C25 C24 H24A 120.8
C23 C24 H24A 120.8
C26 C25 C24 119.8(5)
C26 C25 H25A 120.1
C24 C25 H25A 120.1
N5 C26 C25 122.8(5)
N5 C26 H26A 118.6
C25 C26 H26A 118.6
Cl2A C1M Cl2M 44.4(4)
Cl2A C1M Cl1M 129.7(6)
Cl2M C1M Cl1M 113.2(5)
Cl2A C1M Cl1A 107.0(6)
Cl2M C1M Cl1A 79.3(5)
Cl1M C1M Cl1A 34.1(4)
Cl2A C1M H1MA 120.6
Cl2M C1M H1MA 108.9
Cl1M C1M H1MA 108.9
Cl1A C1M H1MA 118.9
Cl2A C1M H1MB 64.6
Cl2M C1M H1MB 108.9
Cl1M C1M H1MB 108.9
Cl1A C1M H1MB 127.0
H1MA C1M H1MB 107.8
Cl2A C1M H1MC 110.3
Cl2M C1M H1MC 89.0
Cl1M C1M H1MC 113.4
Cl1A C1M H1MC 110.3
H1MA C1M H1MC 20.9
H1MB C1M H1MC 121.8
Cl2A C1M H1MD 110.3
Cl2M C1M H1MD 154.2
Cl1M C1M H1MD 77.7
Cl1A C1M H1MD 110.3
H1MA C1M H1MD 87.7
H1MB C1M H1MD 45.8
H1MC C1M H1MD 108.6

loop_
_geom_bond_atom_site_label_1
_geom_bond_atom_site_label_2
_geom_bond_distance
Ru1 N2 1.968(4)
Ru1 N1 1.996(4)
Ru1 N5 2.110(4)
Ru1 N4 2.138(4)
Ru1 Cl2 2.3680(14)
Ru1 Cl1 2.3792(14)
O1 C2 1.210(6)
N1 C1 1.315(6)
N1 C4 1.446(6)
N2 N3 1.328(5)
N2 C11 1.440(6)
N3 C1 1.364(6)
N4 C21 1.353(6)
N4 C17 1.356(6)
N5 C22 1.365(6)
N5 C26 1.358(6)
C1 C2 1.508(7)
C2 C3 1.479(7)
C3 H3A 0.9800
C3 H3B 0.9800
C3 H3C 0.9800
C4 C9 1.386(8)
C4 C5 1.387(7)
C5 C6 1.372(7)
C5 H5A 0.9500
C6 C7 1.376(8)
C6 H6A 0.9500
C7 C8 1.393(8)
C7 C10 1.510(7)
C8 C9 1.377(7)
C8 H8A 0.9500
C9 H9A 0.9500
C10 H10A 0.9800
C10 H10B 0.9800
C10 H10C 0.9800
C11 C12 1.398(7)
C11 C16 1.400(6)
C12 C13 1.381(8)
C12 H12A 0.9500
C13 C14 1.402(7)
C13 H13A 0.9500
C14 C15 1.368(8)
C14 H14A 0.9500
C15 C16 1.385(7)
C15 H15A 0.9500
C16 H16A 0.9500
C17 C18 1.382(7)
C17 H17A 0.9500
C18 C19 1.373(8)
C18 H18A 0.9500
C19 C20 1.378(8)
C19 H19A 0.9500
C20 C21 1.391(6)
C20 H20A 0.9500
C21 C22 1.469(7)
C22 C23 1.381(7)
C23 C24 1.378(7)
C23 H23A 0.9500
C24 C25 1.380(7)
C24 H24A 0.9500
C25 C26 1.364(8)
C25 H25A 0.9500
C26 H26A 0.9500
Cl2M C1M 1.700(9)
Cl1M C1M 1.719(9)
Cl2A C1M 1.624(11)
Cl1A C1M 1.934(13)
C1M H1MA 0.9900
C1M H1MB 0.9900
C1M H1MC 0.9900
C1M H1MD 0.9900
